data_7154967
loop_
_publ_author_name
'Olson, M. A.'
'Messina, M. S.'
'Thompson, J. R.'
'Dawson, T. J.'
'Goldner, A. N.'
'Gaspar, D. K.'
'Vazquez, M.'
'Lehrman, J. A.'
'Sue, A. C.-H.'

_publ_section_title
;
 Reversible morphological changes of assembled supramolecular amphiphiles
 triggered by pH-modulated host-guest interactions.
;
_journal_issue 24
_journal_name_full 'Organic &amp; biomolecular chemistry'
_journal_page_first 5714
_journal_page_last 5720
_journal_paper_doi 10.1039/c6ob00109b
_journal_volume 14
_journal_year 2016
_chemical_formula_moiety 'C22 H34 N2 O6, C12 H14 N2 2+, 2(F6 P -)'
_chemical_formula_sum 'C34 H48 F12 N4 O6 P2'
_chemical_formula_weight 898.70
_chemical_name_systematic
; 
 ? 
;
_space_group_IT_number 2
_symmetry_cell_setting triclinic
_symmetry_space_group_name_Hall '-P 1'
_symmetry_space_group_name_H-M 'P -1'
_atom_sites_solution_hydrogens geom
_atom_sites_solution_primary direct
_atom_sites_solution_secondary difmap
_audit_creation_method SHELXL-97
_audit_update_record
;
2013-07-16 deposited with the CCDC.
2016-02-08 downloaded from the CCDC.
;
_cell_angle_alpha 79.387(1)
_cell_angle_beta 79.478(1)
_cell_angle_gamma 84.213(1)
_cell_formula_units_Z 1
_cell_length_a 8.1218(9)
_cell_length_b 11.2172(12)
_cell_length_c 11.2671(12)
_cell_measurement_reflns_used 3508
_cell_measurement_temperature 223(2)
_cell_measurement_theta_max 25.07
_cell_measurement_theta_min 1.85
_cell_volume 989.55(19)
_computing_cell_refinement 'SAINT v7.12A (Bruker-Nonius, 2004)'
_computing_data_collection 'APEX2 v1.0-27 (Bruker-Nonius, 2005)'
_computing_data_reduction 'SAINT v7.12A (Bruker-Nonius, 2004)'
_computing_structure_refinement 'SHELXL v6.12 (G.M. Sheldrick, 2001)'
_computing_structure_solution 'SHELXS v6.12 (G.M. Sheldrick, 2001)'
_diffrn_ambient_temperature 223(2)
_diffrn_detector_area_resol_mean 4K
_diffrn_measured_fraction_theta_full 0.983
_diffrn_measured_fraction_theta_max 0.983
_diffrn_measurement_device_type 'Bruker APEX II CCD'
_diffrn_measurement_method CCD
_diffrn_radiation_monochromator graphite
_diffrn_radiation_source 'fine-focus sealed tube'
_diffrn_radiation_type MoK\a
_diffrn_radiation_wavelength 0.71073
_diffrn_reflns_av_R_equivalents 0.0154
_diffrn_reflns_av_sigmaI/netI 0.0135
_diffrn_reflns_limit_h_max 9
_diffrn_reflns_limit_h_min -9
_diffrn_reflns_limit_k_max 13
_diffrn_reflns_limit_k_min -12
_diffrn_reflns_limit_l_max 13
_diffrn_reflns_limit_l_min 0
_diffrn_reflns_number 5054
_diffrn_reflns_theta_full 25.07
_diffrn_reflns_theta_max 25.07
_diffrn_reflns_theta_min 1.85
_diffrn_standards_decay_% 0.0
_exptl_absorpt_coefficient_mu 0.215
_exptl_absorpt_correction_T_max 0.9984
_exptl_absorpt_correction_T_min 0.8533
_exptl_absorpt_correction_type empirical
_exptl_absorpt_process_details 'SAINT v7.12A'
_exptl_crystal_colour 'Very dark blue'
_exptl_crystal_density_diffrn 1.508
_exptl_crystal_density_method 'not measured'
_exptl_crystal_description 'thick plate'
_exptl_crystal_F_000 466
_exptl_crystal_size_max 0.40
_exptl_crystal_size_mid 0.30
_exptl_crystal_size_min 0.15
_refine_diff_density_max 0.584
_refine_diff_density_min -0.473
_refine_diff_density_rms 0.058
_refine_ls_extinction_method none
_refine_ls_goodness_of_fit_ref 1.028
_refine_ls_hydrogen_treatment mixed
_refine_ls_matrix_type full
_refine_ls_number_parameters 264
_refine_ls_number_reflns 3465
_refine_ls_number_restraints 1
_refine_ls_restrained_S_all 1.028
_refine_ls_R_factor_all 0.0618
_refine_ls_R_factor_gt 0.0547
_refine_ls_shift/su_max 0.000
_refine_ls_shift/su_mean 0.000
_refine_ls_structure_factor_coef Fsqd
_refine_ls_weighting_details 'calc w=1/[\s^2^(Fo^2^)+(0.0661P)^2^+1.3145P] where P=(Fo^2^+2Fc^2^)/3'
_refine_ls_weighting_scheme calc
_refine_ls_wR_factor_gt 0.1418
_refine_ls_wR_factor_ref 0.1489
_reflns_number_gt 2855
_reflns_number_total 3465
_reflns_threshold_expression >4sigma(I)
_cod_data_source_file c6ob00109b2.cif
_cod_data_source_block k1293
_cod_depositor_comments
;
The following automatic conversions were performed:

'_symmetry_cell_setting' value 'Triclinic' changed to 'triclinic'
according to
/usr/data/users/saulius/crontab/automatic-downloads/rss-feeds/RSC/lib/dictionaries/cif_core.dic
dictionary named 'cif_core.dic' version 2.4.2 from 2011-04-26.

'_exptl_absorpt_correction_type' value 'Empirical' changed to
'empirical' according to
/usr/data/users/saulius/crontab/automatic-downloads/rss-feeds/RSC/lib/dictionaries/cif_core.dic
dictionary named 'cif_core.dic' version 2.4.2 from 2011-04-26.

Automatic conversion script
Id: cif_fix_values 4268 2015-11-12 08:31:59Z antanas 

 Adding full bibliography for 7154967.cif.
;
_cod_original_sg_symbol_H-M P-1
_cod_database_code 7154967

loop_
_symmetry_equiv_pos_as_xyz
'x, y, z'
'-x, -y, -z'

loop_
_atom_site_label
_atom_site_type_symbol
_atom_site_fract_x
_atom_site_fract_y
_atom_site_fract_z
_atom_site_U_iso_or_equiv
_atom_site_adp_type
_atom_site_occupancy
_atom_site_symmetry_multiplicity
_atom_site_calc_flag
_atom_site_refinement_flags
_atom_site_disorder_assembly
_atom_site_disorder_group
O1 O 0.0306(2) 0.20752(16) 0.83500(17) 0.0398(5) Uani 1 1 d . . .
O2 O -0.1637(2) 0.36339(17) 0.98164(19) 0.0437(5) Uani 1 1 d . . .
O3 O -0.1800(3) 0.57652(18) 1.10174(17) 0.0448(5) Uani 1 1 d . . .
H3X H -0.0684 0.6017 1.0824 0.067 Uiso 1 1 d . . .
N1 N 0.3316(3) 0.2861(2) 0.6715(2) 0.0378(5) Uani 1 1 d D . .
H1N H 0.316(4) 0.319(3) 0.7435(17) 0.049 Uiso 1 1 d D . .
N2 N 0.1750(3) 0.7326(2) 0.5952(2) 0.0371(5) Uani 1 1 d . . .
C1 C 0.5267(3) 0.5369(2) 0.4426(2) 0.0271(5) Uani 1 1 d . . .
C2 C 0.4969(3) 0.5024(2) 0.3337(2) 0.0328(5) Uani 1 1 d . . .
H2 H 0.5282 0.5521 0.2576 0.039 Uiso 1 1 calc R . .
C3 C 0.4227(3) 0.3969(2) 0.3396(2) 0.0352(6) Uani 1 1 d . . .
H3 H 0.4062 0.3740 0.2667 0.042 Uiso 1 1 calc R . .
C4 C 0.3708(3) 0.3223(2) 0.4512(2) 0.0326(5) Uani 1 1 d . . .
H4 H 0.3223 0.2494 0.4522 0.039 Uiso 1 1 calc R . .
C5 C 0.3901(3) 0.3547(2) 0.5606(2) 0.0292(5) Uani 1 1 d . . .
C6 C 0.2627(3) 0.1694(2) 0.6822(2) 0.0348(6) Uani 1 1 d . . .
H6A H 0.3533 0.1091 0.6594 0.042 Uiso 1 1 calc R . .
H6B H 0.1824 0.1763 0.6257 0.042 Uiso 1 1 calc R . .
C7 C 0.1765(3) 0.1280(2) 0.8105(2) 0.0369(6) Uani 1 1 d . . .
H7A H 0.1446 0.0444 0.8196 0.044 Uiso 1 1 calc R . .
H7B H 0.2522 0.1298 0.8686 0.044 Uiso 1 1 calc R . .
C8 C -0.0741(4) 0.1632(2) 0.9470(3) 0.0409(6) Uani 1 1 d . . .
H8A H -0.0119 0.1542 1.0153 0.049 Uiso 1 1 calc R . .
H8B H -0.1112 0.0836 0.9438 0.049 Uiso 1 1 calc R . .
C9 C -0.2217(4) 0.2521(3) 0.9648(3) 0.0440(7) Uani 1 1 d . . .
H9A H -0.2779 0.2666 0.8930 0.053 Uiso 1 1 calc R . .
H9B H -0.3022 0.2201 1.0368 0.053 Uiso 1 1 calc R . .
C10 C -0.2947(3) 0.4561(3) 0.9866(3) 0.0423(6) Uani 1 1 d . . .
H10A H -0.3778 0.4349 1.0606 0.051 Uiso 1 1 calc R . .
H10B H -0.3508 0.4629 0.9155 0.051 Uiso 1 1 calc R . .
C11 C -0.2283(4) 0.5755(3) 0.9878(3) 0.0413(6) Uani 1 1 d . . .
H11A H -0.1314 0.5897 0.9223 0.050 Uiso 1 1 calc R . .
H11B H -0.3150 0.6411 0.9727 0.050 Uiso 1 1 calc R . .
C12 C 0.1640(4) 0.7399(3) 0.4767(3) 0.0448(7) Uani 1 1 d . . .
H12 H 0.2033 0.8075 0.4198 0.054 Uiso 1 1 calc R . .
C13 C 0.0966(4) 0.6504(3) 0.4374(3) 0.0412(6) Uani 1 1 d . . .
H13 H 0.0896 0.6573 0.3541 0.049 Uiso 1 1 calc R . .
C14 C 0.0380(3) 0.5490(2) 0.5200(2) 0.0306(5) Uani 1 1 d . . .
C15 C 0.0542(3) 0.5436(3) 0.6414(2) 0.0379(6) Uani 1 1 d . . .
H15 H 0.0176 0.4763 0.7000 0.045 Uiso 1 1 calc R . .
C16 C 0.1230(3) 0.6354(3) 0.6765(3) 0.0406(6) Uani 1 1 d . . .
H16 H 0.1338 0.6301 0.7590 0.049 Uiso 1 1 calc R . .
C17 C 0.2415(4) 0.8332(3) 0.6370(3) 0.0503(8) Uani 1 1 d . . .
H17A H 0.3165 0.8766 0.5696 0.076 Uiso 1 1 calc R . .
H17B H 0.3023 0.8001 0.7037 0.076 Uiso 1 1 calc R . .
H17C H 0.1490 0.8885 0.6652 0.076 Uiso 1 1 calc R . .
P1 P 0.2852(2) 0.06722(18) 0.24757(17) 0.0379(15) Uani 0.60 1 d PG A 1
F1 F 0.3379(4) 0.0312(3) 0.3793(2) 0.0679(10) Uani 0.60 1 d PG A 1
F2 F 0.2324(5) 0.1032(3) 0.1158(2) 0.0940(17) Uani 0.60 1 d PG A 1
F3 F 0.1190(3) -0.0030(3) 0.2965(3) 0.0757(13) Uani 0.60 1 d PG A 1
F4 F 0.4513(3) 0.1374(3) 0.1986(3) 0.0875(16) Uani 0.60 1 d PG A 1
F5 F 0.3824(4) -0.0539(3) 0.2095(3) 0.0925(19) Uani 0.60 1 d PG A 1
F6 F 0.1879(4) 0.1884(2) 0.2856(3) 0.0672(11) Uani 0.60 1 d PG A 1
P1' P 0.2782(4) 0.0692(4) 0.2456(3) 0.049(3) Uiso 0.40 1 d PG B 2
F1' F 0.2550(6) 0.0472(5) 0.3910(3) 0.087(2) Uiso 0.40 1 d PG B 2
F2' F 0.3013(7) 0.0912(6) 0.1002(3) 0.080(2) Uiso 0.40 1 d PG B 2
F3' F 0.1000(5) 0.0181(5) 0.2539(5) 0.078(2) Uiso 0.40 1 d PG B 2
F4' F 0.4563(5) 0.1203(6) 0.2373(5) 0.076(2) Uiso 0.40 1 d PG B 2
F5' F 0.3652(7) -0.0642(4) 0.2452(5) 0.0667(18) Uiso 0.40 1 d PG B 2
F6' F 0.1911(8) 0.2026(4) 0.2461(5) 0.082(3) Uiso 0.40 1 d PG B 2

loop_
_atom_site_aniso_label
_atom_site_aniso_U_11
_atom_site_aniso_U_22
_atom_site_aniso_U_33
_atom_site_aniso_U_23
_atom_site_aniso_U_13
_atom_site_aniso_U_12
O1 0.0447(11) 0.0319(10) 0.0366(10) 0.0002(8) 0.0034(8) -0.0033(8)
O2 0.0326(10) 0.0399(11) 0.0604(13) -0.0155(9) -0.0054(9) -0.0021(8)
O3 0.0484(11) 0.0489(12) 0.0379(10) -0.0077(9) -0.0030(8) -0.0148(9)
N1 0.0501(13) 0.0342(12) 0.0297(11) -0.0069(9) -0.0012(10) -0.0134(10)
N2 0.0317(11) 0.0345(12) 0.0456(13) -0.0093(10) -0.0075(9) 0.0015(9)
C1 0.0216(11) 0.0326(12) 0.0276(12) -0.0081(10) -0.0033(9) 0.0002(9)
C2 0.0331(13) 0.0398(14) 0.0256(12) -0.0060(10) -0.0025(10) -0.0069(11)
C3 0.0361(13) 0.0443(15) 0.0286(13) -0.0128(11) -0.0047(10) -0.0075(11)
C4 0.0314(12) 0.0351(13) 0.0329(13) -0.0106(10) -0.0023(10) -0.0066(10)
C5 0.0256(11) 0.0316(12) 0.0304(12) -0.0077(10) -0.0030(9) -0.0004(9)
C6 0.0370(13) 0.0303(13) 0.0373(14) -0.0066(10) -0.0046(11) -0.0044(10)
C7 0.0424(14) 0.0280(13) 0.0387(14) -0.0014(10) -0.0068(11) -0.0022(11)
C8 0.0485(16) 0.0352(14) 0.0368(14) -0.0045(11) 0.0018(12) -0.0115(12)
C9 0.0391(15) 0.0450(16) 0.0481(16) -0.0102(13) 0.0001(12) -0.0129(12)
C10 0.0350(14) 0.0504(17) 0.0433(15) -0.0136(13) -0.0083(12) 0.0018(12)
C11 0.0415(15) 0.0413(15) 0.0387(15) -0.0047(12) -0.0053(12) 0.0020(12)
C12 0.0482(16) 0.0378(15) 0.0467(16) 0.0022(12) -0.0108(13) -0.0070(12)
C13 0.0484(16) 0.0402(15) 0.0346(14) 0.0012(11) -0.0117(12) -0.0059(12)
C14 0.0232(11) 0.0341(13) 0.0322(13) -0.0022(10) -0.0052(9) 0.0033(9)
C15 0.0377(14) 0.0411(15) 0.0337(14) -0.0020(11) -0.0060(11) -0.0051(11)
C16 0.0410(15) 0.0470(16) 0.0344(14) -0.0089(12) -0.0071(11) -0.0012(12)
C17 0.0487(17) 0.0426(16) 0.065(2) -0.0205(15) -0.0112(15) -0.0041(13)
P1 0.0429(18) 0.0318(14) 0.0460(19) -0.0068(6) -0.0229(9) -0.0082(6)
F1 0.076(3) 0.082(3) 0.0462(19) -0.0005(16) -0.0284(17) 0.005(2)
F2 0.139(5) 0.100(3) 0.063(2) -0.013(2) -0.067(3) -0.013(3)
F3 0.0449(19) 0.055(2) 0.124(4) 0.016(2) -0.027(2) -0.0186(15)
F4 0.074(3) 0.122(4) 0.072(3) 0.001(3) -0.012(2) -0.064(3)
F5 0.101(4) 0.071(3) 0.119(5) -0.052(3) -0.038(3) 0.033(2)
F6 0.079(3) 0.0423(19) 0.092(3) -0.0286(19) -0.037(2) 0.0157(16)

loop_
_atom_type_symbol
_atom_type_description
_atom_type_scat_dispersion_real
_atom_type_scat_dispersion_imag
_atom_type_scat_source
C C 0.0033 0.0016 'International Tables Vol C Tables 4.2.6.8 and 6.1.1.4'
H H 0.0000 0.0000 'International Tables Vol C Tables 4.2.6.8 and 6.1.1.4'
N N 0.0061 0.0033 'International Tables Vol C Tables 4.2.6.8 and 6.1.1.4'
O O 0.0106 0.0060 'International Tables Vol C Tables 4.2.6.8 and 6.1.1.4'
F F 0.0171 0.0103 'International Tables Vol C Tables 4.2.6.8 and 6.1.1.4'
P P 0.1023 0.0942 'International Tables Vol C Tables 4.2.6.8 and 6.1.1.4'

loop_
_geom_angle_atom_site_label_1
_geom_angle_atom_site_label_2
_geom_angle_atom_site_label_3
_geom_angle
_geom_angle_site_symmetry_1
_geom_angle_site_symmetry_3
C7 O1 C8 112.0(2) . .
C10 O2 C9 111.5(2) . .
C5 N1 C6 122.6(2) . .
C16 N2 C12 120.0(2) . .
C16 N2 C17 119.7(2) . .
C12 N2 C17 120.2(2) . .
C2 C1 C1 119.4(3) . 2_666
C2 C1 C5 121.5(2) . 2_666
C1 C1 C5 119.1(3) 2_666 2_666
C3 C2 C1 120.0(2) . .
C2 C3 C4 121.6(2) . .
C5 C4 C3 120.6(2) . .
N1 C5 C4 121.5(2) . .
N1 C5 C1 119.3(2) . 2_666
C4 C5 C1 119.2(2) . 2_666
N1 C6 C7 110.8(2) . .
O1 C7 C6 108.3(2) . .
O1 C8 C9 108.1(2) . .
O2 C9 C8 108.3(2) . .
O2 C10 C11 110.8(2) . .
O3 C11 C10 110.6(2) . .
N2 C12 C13 121.0(3) . .
C12 C13 C14 120.6(3) . .
C15 C14 C13 116.8(2) . .
C15 C14 C14 121.4(3) . 2_566
C13 C14 C14 121.7(3) . 2_566
C16 C15 C14 120.5(3) . .
N2 C16 C15 121.1(3) . .
F1 P1 F5 90.0 . .
F1 P1 F4 90.0 . .
F5 P1 F4 90.0 . .
F1 P1 F3 90.0 . .
F5 P1 F3 90.0 . .
F4 P1 F3 180.0 . .
F1 P1 F6 90.0 . .
F5 P1 F6 180.0 . .
F4 P1 F6 90.0 . .
F3 P1 F6 90.0 . .
F1 P1 F2 180.0 . .
F5 P1 F2 90.0 . .
F4 P1 F2 90.0 . .
F3 P1 F2 90.0 . .
F6 P1 F2 90.0 . .
F1' P1' F4' 90.0 . .
F1' P1' F6' 90.0 . .
F4' P1' F6' 90.0 . .
F1' P1' F2' 180.0 . .
F4' P1' F2' 90.0 . .
F6' P1' F2' 90.0 . .
F1' P1' F3' 90.0 . .
F4' P1' F3' 180.0 . .
F6' P1' F3' 90.0 . .
F2' P1' F3' 90.0 . .
F1' P1' F5' 90.0 . .
F4' P1' F5' 90.0 . .
F6' P1' F5' 180.0 . .
F2' P1' F5' 90.0 . .
F3' P1' F5' 90.0 . .

loop_
_geom_bond_atom_site_label_1
_geom_bond_atom_site_label_2
_geom_bond_distance
_geom_bond_site_symmetry_2
O1 C7 1.426(3) .
O1 C8 1.423(3) .
O2 C10 1.412(3) .
O2 C9 1.433(3) .
O3 C11 1.411(3) .
N1 C5 1.372(3) .
N1 C6 1.451(3) .
N2 C16 1.338(4) .
N2 C12 1.341(4) .
N2 C17 1.482(4) .
C1 C2 1.419(3) .
C1 C1 1.422(5) 2_666
C1 C5 1.441(3) 2_666
C2 C3 1.368(4) .
C3 C4 1.396(4) .
C4 C5 1.387(3) .
C5 C1 1.441(3) 2_666
C6 C7 1.498(4) .
C8 C9 1.489(4) .
C10 C11 1.496(4) .
C12 C13 1.365(4) .
C13 C14 1.394(4) .
C14 C15 1.388(4) .
C14 C14 1.487(5) 2_566
C15 C16 1.370(4) .
P1 F1 1.5898 .
P1 F5 1.5899 .
P1 F4 1.5900 .
P1 F3 1.5900 .
P1 F6 1.5901 .
P1 F2 1.5902 .
P1' F1' 1.5899 .
P1' F4' 1.5900 .
P1' F6' 1.5900 .
P1' F2' 1.5901 .
P1' F3' 1.5901 .
P1' F5' 1.5901 .

loop_
_geom_hbond_atom_site_label_D
_geom_hbond_atom_site_label_H
_geom_hbond_atom_site_label_A
_geom_hbond_distance_DH
_geom_hbond_distance_HA
_geom_hbond_distance_DA
_geom_hbond_angle_DHA
_geom_hbond_site_symmetry_A
O3 H3X O2 0.9513(19) 1.9435(19) 2.884(3) 169.53(13) 2_567
N1 H1N O3 0.936(10) 2.327(15) 3.215(3) 158(3) 2_567

loop_
_geom_torsion_atom_site_label_1
_geom_torsion_atom_site_label_2
_geom_torsion_atom_site_label_3
_geom_torsion_atom_site_label_4
_geom_torsion
_geom_torsion_site_symmetry_1
_geom_torsion_site_symmetry_4
C1 C1 C2 C3 -2.2(4) 2_666 .
C5 C1 C2 C3 177.8(2) 2_666 .
C1 C2 C3 C4 1.6(4) . .
C2 C3 C4 C5 1.3(4) . .
C6 N1 C5 C4 6.8(4) . .
C6 N1 C5 C1 -173.3(2) . 2_666
C3 C4 C5 N1 176.4(2) . .
C3 C4 C5 C1 -3.5(4) . 2_666
C5 N1 C6 C7 -168.0(2) . .
C8 O1 C7 C6 170.1(2) . .
N1 C6 C7 O1 67.7(3) . .
C7 O1 C8 C9 179.7(2) . .
C10 O2 C9 C8 174.0(2) . .
O1 C8 C9 O2 -65.6(3) . .
C9 O2 C10 C11 -172.6(2) . .
O2 C10 C11 O3 -71.9(3) . .
C16 N2 C12 C13 1.5(4) . .
C17 N2 C12 C13 -177.2(3) . .
N2 C12 C13 C14 -0.2(4) . .
C12 C13 C14 C15 -0.9(4) . .
C12 C13 C14 C14 179.2(3) . 2_566
C13 C14 C15 C16 0.8(4) . .
C14 C14 C15 C16 -179.3(3) 2_566 .
C12 N2 C16 C15 -1.6(4) . .
C17 N2 C16 C15 177.1(3) . .
C14 C15 C16 N2 0.4(4) . .
